data_7040303
loop_
_publ_author_name
'Annibale, Vincent T.'
'Ostapowicz, Thomas G.'
'Westhues, Stefan'
'Wambach, Truman C.'
'Fryzuk, Michael D.'

_publ_section_title
;
 Synthesis of a sterically bulky diphosphine synthon and Ru(ii) complexes
 of a cooperative tridentate enamide-diphosphine ligand platform.
;
_journal_issue 40
_journal_name_full 'Dalton transactions (Cambridge, England : 2003)'
_journal_page_first 16011
_journal_page_last 16025
_journal_paper_doi 10.1039/c6dt02352e
_journal_volume 45
_journal_year 2016
_chemical_formula_sum 'C33 H55 N O2 P2 Ru'
_chemical_formula_weight 660.79
_chemical_name_systematic
;
 ?
;
_chemical_properties_physical ', Air-sensitive,Moisture-sensitive'
_space_group_crystal_system monoclinic
_space_group_IT_number 15
_space_group_name_Hall '-C 2yc'
_space_group_name_H-M_alt 'C 1 2/c 1'
_symmetry_space_group_name_Hall '-C 2yc'
_symmetry_space_group_name_H-M 'C 1 2/c 1'
_atom_sites_solution_hydrogens mixed
_audit_creation_method SHELXL-2013
_audit_update_record
;
2016-06-07 deposited with the CCDC.
2016-08-11 downloaded from the CCDC.
;
_cell_angle_alpha 90
_cell_angle_beta 97.292(2)
_cell_angle_gamma 90
_cell_formula_units_Z 8
_cell_length_a 19.6571(16)
_cell_length_b 18.0556(14)
_cell_length_c 18.7046(15)
_cell_measurement_reflns_used 7610
_cell_measurement_temperature 90(2)
_cell_measurement_theta_max 27.553
_cell_measurement_theta_min 1.537
_cell_volume 6585.0(9)
_computing_structure_refinement 'SHELXL-2013 (Sheldrick, 2013)'
_diffrn_ambient_temperature 90(2)
_diffrn_detector_area_resol_mean 7.9
_diffrn_measured_fraction_theta_full 1.000
_diffrn_measured_fraction_theta_max 0.998
_diffrn_measurement_device_type 'Bruker APEX II area detector'
_diffrn_measurement_method '\w and \f scans'
_diffrn_radiation_type MoK\a
_diffrn_radiation_wavelength 0.71073
_diffrn_reflns_av_R_equivalents 0.0576
_diffrn_reflns_av_unetI/netI 0.0380
_diffrn_reflns_Laue_measured_fraction_full 1.000
_diffrn_reflns_Laue_measured_fraction_max 0.998
_diffrn_reflns_limit_h_max 24
_diffrn_reflns_limit_h_min -25
_diffrn_reflns_limit_k_max 20
_diffrn_reflns_limit_k_min -23
_diffrn_reflns_limit_l_max 24
_diffrn_reflns_limit_l_min -24
_diffrn_reflns_number 56557
_diffrn_reflns_point_group_measured_fraction_full 1.000
_diffrn_reflns_point_group_measured_fraction_max 0.998
_diffrn_reflns_theta_full 25.242
_diffrn_reflns_theta_max 27.553
_diffrn_reflns_theta_min 1.537
_diffrn_source 'sealed X-ray tube'
_exptl_absorpt_coefficient_mu 0.602
_exptl_absorpt_correction_T_max 0.7456
_exptl_absorpt_correction_T_min 0.6928
_exptl_absorpt_correction_type multi-scan
_exptl_absorpt_process_details 'Bruker Apex 2'
_exptl_crystal_colour Yellow
_exptl_crystal_density_diffrn 1.333
_exptl_crystal_description Block
_exptl_crystal_F_000 2800
_exptl_crystal_size_max 0.240
_exptl_crystal_size_mid 0.230
_exptl_crystal_size_min 0.220
_refine_diff_density_max 1.360
_refine_diff_density_min -0.538
_refine_diff_density_rms 0.091
_refine_ls_extinction_method none
_refine_ls_goodness_of_fit_ref 1.055
_refine_ls_hydrogen_treatment mixed
_refine_ls_matrix_type full
_refine_ls_number_parameters 369
_refine_ls_number_reflns 7610
_refine_ls_number_restraints 0
_refine_ls_restrained_S_all 1.055
_refine_ls_R_factor_all 0.0504
_refine_ls_R_factor_gt 0.0358
_refine_ls_shift/su_max 0.001
_refine_ls_shift/su_mean 0.000
_refine_ls_structure_factor_coef Fsqd
_refine_ls_weighting_details 'w=1/[\s^2^(Fo^2^)+(0.0251P)^2^+29.1314P] where P=(Fo^2^+2Fc^2^)/3'
_refine_ls_weighting_scheme calc
_refine_ls_wR_factor_gt 0.0787
_refine_ls_wR_factor_ref 0.0846
_reflns_Friedel_coverage 0.000
_reflns_number_gt 6212
_reflns_number_total 7610
_reflns_threshold_expression 'I > 2\s(I)'
_cod_data_source_file c6dt02352e2.cif
_cod_data_source_block 10b
_cod_depositor_comments
;
The following automatic conversions were performed:

'_exptl_absorpt_correction_type' value 'Multi-Scan' changed to
'multi-scan' according to
/usr/data/users/saulius/crontab/automatic-downloads/rss-feeds/RSC/lib/dictionaries/cif_core.dic
dictionary named 'cif_core.dic' version 2.4.2 from 2011-04-26.

Automatic conversion script
Id: cif_fix_values 4268 2015-11-12 08:31:59Z antanas 

 Adding full bibliography for 7040297--7040304.cif.
;
_cod_database_code 7040303
_shelx_space_group_comment
;
The symmetry employed for this shelxl refinement is uniquely defined
by the following loop, which should always be used as a source of
symmetry information in preference to the above space-group names.
They are only intended as comments.
;
_shelx_estimated_absorpt_t_min 0.869
_shelx_estimated_absorpt_t_max 0.879
_shelxl_version_number 2013-4

loop_
_space_group_symop_operation_xyz
'x, y, z'
'-x, y, -z+1/2'
'x+1/2, y+1/2, z'
'-x+1/2, y+1/2, -z+1/2'
'-x, -y, -z'
'x, -y, z-1/2'
'-x+1/2, -y+1/2, -z'
'x+1/2, -y+1/2, z-1/2'

loop_
_atom_site_label
_atom_site_type_symbol
_atom_site_fract_x
_atom_site_fract_y
_atom_site_fract_z
_atom_site_U_iso_or_equiv
_atom_site_adp_type
_atom_site_occupancy
_atom_site_site_symmetry_order
_atom_site_calc_flag
_atom_site_refinement_flags_posn
_atom_site_refinement_flags_adp
Ru1 Ru 0.26870(2) 0.48221(2) 0.43807(2) 0.00957(6) Uani 1 1 d . .
P1 P 0.33499(3) 0.58457(4) 0.39003(4) 0.01070(13) Uani 1 1 d . .
P2 P 0.17568(3) 0.55282(4) 0.37982(4) 0.01070(14) Uani 1 1 d . .
N1 N 0.24389(11) 0.41079(12) 0.34383(12) 0.0111(4) Uani 1 1 d . .
O1 O 0.39274(11) 0.38906(12) 0.49747(12) 0.0265(5) Uani 1 1 d . .
O2 O 0.26471(12) 0.53408(13) 0.58944(12) 0.0306(5) Uani 1 1 d . .
C1 C 0.34617(14) 0.42173(15) 0.47388(15) 0.0162(6) Uani 1 1 d . .
C2 C 0.26820(15) 0.51975(17) 0.52963(16) 0.0205(6) Uani 1 1 d . .
C3 C 0.39192(13) 0.56705(15) 0.31778(15) 0.0142(5) Uani 1 1 d . .
C4 C 0.34730(14) 0.52303(16) 0.25846(14) 0.0167(5) Uani 1 1 d . .
H4A H 0.3767 0.5014 0.2253 0.025 Uiso 1 1 calc R U
H4B H 0.3139 0.5564 0.2317 0.025 Uiso 1 1 calc R U
H4C H 0.3231 0.4834 0.2807 0.025 Uiso 1 1 calc R U
C5 C 0.45409(14) 0.52060(16) 0.34911(15) 0.0177(6) Uani 1 1 d . .
H5A H 0.4783 0.5026 0.3098 0.026 Uiso 1 1 calc R U
H5B H 0.4385 0.4783 0.3755 0.026 Uiso 1 1 calc R U
H5C H 0.4851 0.5512 0.3819 0.026 Uiso 1 1 calc R U
C6 C 0.41641(15) 0.63630(16) 0.28065(16) 0.0202(6) Uani 1 1 d . .
H6A H 0.4522 0.6612 0.3133 0.030 Uiso 1 1 calc R U
H6B H 0.3777 0.6701 0.2685 0.030 Uiso 1 1 calc R U
H6C H 0.4350 0.6217 0.2365 0.030 Uiso 1 1 calc R U
C7 C 0.38329(14) 0.64074(15) 0.46575(16) 0.0168(6) Uani 1 1 d . .
C8 C 0.42428(15) 0.58927(16) 0.52060(16) 0.0201(6) Uani 1 1 d . .
H8A H 0.4580 0.5616 0.4969 0.030 Uiso 1 1 calc R U
H8B H 0.3930 0.5545 0.5399 0.030 Uiso 1 1 calc R U
H8C H 0.4481 0.6188 0.5600 0.030 Uiso 1 1 calc R U
C9 C 0.43330(15) 0.69794(16) 0.44107(17) 0.0219(6) Uani 1 1 d . .
H9A H 0.4507 0.7297 0.4818 0.033 Uiso 1 1 calc R U
H9B H 0.4094 0.7284 0.4024 0.033 Uiso 1 1 calc R U
H9C H 0.4717 0.6722 0.4232 0.033 Uiso 1 1 calc R U
C10 C 0.33081(15) 0.68410(16) 0.50332(16) 0.0204(6) Uani 1 1 d . .
H10A H 0.2936 0.6509 0.5130 0.031 Uiso 1 1 calc R U
H10B H 0.3120 0.7247 0.4721 0.031 Uiso 1 1 calc R U
H10C H 0.3533 0.7044 0.5489 0.031 Uiso 1 1 calc R U
C11 C 0.27436(13) 0.65185(15) 0.34223(15) 0.0139(5) Uani 1 1 d . .
H11A H 0.2930 0.7024 0.3511 0.017 Uiso 1 1 calc R U
H11B H 0.2709 0.6423 0.2898 0.017 Uiso 1 1 calc R U
C12 C 0.20258(13) 0.64873(14) 0.36512(16) 0.0145(5) Uani 1 1 d . .
H12A H 0.1695 0.6720 0.3274 0.017 Uiso 1 1 calc R U
H12B H 0.2020 0.6774 0.4102 0.017 Uiso 1 1 calc R U
C13 C 0.09229(13) 0.56975(15) 0.41670(16) 0.0160(6) Uani 1 1 d . .
C14 C 0.10782(15) 0.59353(18) 0.49580(16) 0.0225(6) Uani 1 1 d . .
H14A H 0.1379 0.6370 0.4993 0.034 Uiso 1 1 calc R U
H14B H 0.1307 0.5529 0.5241 0.034 Uiso 1 1 calc R U
H14C H 0.0649 0.6059 0.5145 0.034 Uiso 1 1 calc R U
C15 C 0.04956(14) 0.63056(16) 0.37477(17) 0.0215(6) Uani 1 1 d . .
H15A H 0.0043 0.6332 0.3913 0.032 Uiso 1 1 calc R U
H15B H 0.0442 0.6189 0.3232 0.032 Uiso 1 1 calc R U
H15C H 0.0729 0.6783 0.3830 0.032 Uiso 1 1 calc R U
C16 C 0.05107(15) 0.49776(16) 0.41268(17) 0.0222(6) Uani 1 1 d . .
H16A H 0.0764 0.4602 0.4432 0.033 Uiso 1 1 calc R U
H16B H 0.0438 0.4802 0.3627 0.033 Uiso 1 1 calc R U
H16C H 0.0066 0.5067 0.4296 0.033 Uiso 1 1 calc R U
C17 C 0.16180(13) 0.50496(14) 0.29729(14) 0.0122(5) Uani 1 1 d . .
C18 C 0.11414(14) 0.51956(16) 0.22844(15) 0.0179(6) Uani 1 1 d . .
H18A H 0.1358 0.5525 0.1955 0.021 Uiso 1 1 calc R U
H18B H 0.0704 0.5418 0.2387 0.021 Uiso 1 1 calc R U
C19 C 0.10308(16) 0.44062(17) 0.19675(17) 0.0230(6) Uani 1 1 d . .
H19A H 0.0628 0.4168 0.2140 0.028 Uiso 1 1 calc R U
H19B H 0.0959 0.4422 0.1434 0.028 Uiso 1 1 calc R U
C20 C 0.16867(14) 0.39887(16) 0.22382(15) 0.0164(6) Uani 1 1 d . .
H20A H 0.1591 0.3459 0.2316 0.020 Uiso 1 1 calc R U
H20B H 0.2027 0.4030 0.1893 0.020 Uiso 1 1 calc R U
C21 C 0.19410(13) 0.43723(14) 0.29459(14) 0.0120(5) Uani 1 1 d . .
C22 C 0.25015(14) 0.33100(14) 0.34901(14) 0.0124(5) Uani 1 1 d . .
C23 C 0.31070(14) 0.29498(15) 0.33383(15) 0.0145(5) Uani 1 1 d . .
C24 C 0.31547(14) 0.21795(15) 0.33908(15) 0.0174(6) Uani 1 1 d . .
H24 H 0.3561 0.1940 0.3286 0.021 Uiso 1 1 calc R U
C25 C 0.26225(16) 0.17585(16) 0.35930(16) 0.0208(6) Uani 1 1 d . .
H25 H 0.2661 0.1235 0.3623 0.025 Uiso 1 1 calc R U
C26 C 0.20349(15) 0.21075(15) 0.37501(16) 0.0187(6) Uani 1 1 d . .
H26 H 0.1672 0.1818 0.3893 0.022 Uiso 1 1 calc R U
C27 C 0.19607(14) 0.28771(15) 0.37047(15) 0.0145(5) Uani 1 1 d . .
C28 C 0.36983(13) 0.33759(15) 0.30892(16) 0.0157(6) Uani 1 1 d . .
H28 H 0.3668 0.3898 0.3260 0.019 Uiso 1 1 calc R U
C29 C 0.36389(15) 0.33936(17) 0.22665(17) 0.0219(6) Uani 1 1 d . .
H29A H 0.3678 0.2889 0.2083 0.033 Uiso 1 1 calc R U
H29B H 0.4007 0.3701 0.2117 0.033 Uiso 1 1 calc R U
H29C H 0.3193 0.3602 0.2071 0.033 Uiso 1 1 calc R U
C30 C 0.44025(15) 0.30751(17) 0.33991(19) 0.0260(7) Uani 1 1 d . .
H30A H 0.4430 0.3044 0.3925 0.039 Uiso 1 1 calc R U
H30B H 0.4761 0.3408 0.3270 0.039 Uiso 1 1 calc R U
H30C H 0.4467 0.2581 0.3201 0.039 Uiso 1 1 calc R U
C31 C 0.12989(14) 0.32121(15) 0.39031(15) 0.0165(6) Uani 1 1 d . .
H31 H 0.1329 0.3762 0.3851 0.020 Uiso 1 1 calc R U
C32 C 0.12098(17) 0.30432(17) 0.46861(17) 0.0238(7) Uani 1 1 d . .
H32A H 0.1138 0.2510 0.4742 0.036 Uiso 1 1 calc R U
H32B H 0.0812 0.3314 0.4818 0.036 Uiso 1 1 calc R U
H32C H 0.1622 0.3197 0.5001 0.036 Uiso 1 1 calc R U
C33 C 0.06682(15) 0.29464(17) 0.34081(17) 0.0229(6) Uani 1 1 d . .
H33A H 0.0727 0.3053 0.2906 0.034 Uiso 1 1 calc R U
H33B H 0.0260 0.3204 0.3532 0.034 Uiso 1 1 calc R U
H33C H 0.0613 0.2412 0.3469 0.034 Uiso 1 1 calc R U
H1 H 0.2137(18) 0.4397(19) 0.4895(19) 0.033(10) Uiso 1 1 d . .

loop_
_atom_site_aniso_label
_atom_site_aniso_U_11
_atom_site_aniso_U_22
_atom_site_aniso_U_33
_atom_site_aniso_U_23
_atom_site_aniso_U_13
_atom_site_aniso_U_12
Ru1 0.00839(10) 0.00994(10) 0.01012(10) 0.00061(8) 0.00014(7) -0.00210(8)
P1 0.0083(3) 0.0094(3) 0.0145(3) 0.0003(3) 0.0015(2) -0.0013(2)
P2 0.0072(3) 0.0104(3) 0.0145(3) -0.0003(3) 0.0012(2) -0.0007(2)
N1 0.0115(11) 0.0079(10) 0.0137(11) -0.0005(8) 0.0006(9) -0.0004(8)
O1 0.0187(11) 0.0255(11) 0.0338(13) 0.0100(10) -0.0026(9) 0.0024(9)
O2 0.0322(13) 0.0381(14) 0.0213(12) -0.0053(10) 0.0028(10) 0.0004(10)
C1 0.0171(14) 0.0140(13) 0.0175(14) 0.0010(11) 0.0027(11) -0.0061(11)
C2 0.0175(14) 0.0237(15) 0.0198(15) -0.0021(12) 0.0004(11) -0.0006(12)
C3 0.0113(13) 0.0135(13) 0.0184(14) 0.0029(10) 0.0045(11) -0.0001(10)
C4 0.0169(13) 0.0200(14) 0.0140(13) 0.0019(11) 0.0046(11) 0.0003(11)
C5 0.0134(13) 0.0189(14) 0.0210(14) -0.0001(12) 0.0035(11) 0.0006(11)
C6 0.0161(14) 0.0214(15) 0.0241(16) 0.0049(12) 0.0072(12) -0.0026(11)
C7 0.0142(13) 0.0132(13) 0.0223(15) -0.0031(11) -0.0005(11) -0.0055(11)
C8 0.0165(14) 0.0204(14) 0.0218(15) -0.0019(12) -0.0042(12) -0.0048(11)
C9 0.0188(15) 0.0150(14) 0.0314(17) -0.0031(12) 0.0017(13) -0.0069(11)
C10 0.0227(15) 0.0138(13) 0.0247(16) -0.0060(12) 0.0035(12) -0.0031(11)
C11 0.0124(13) 0.0108(12) 0.0184(14) 0.0037(10) 0.0014(11) 0.0002(10)
C12 0.0093(12) 0.0097(12) 0.0244(15) 0.0020(11) 0.0018(11) 0.0005(10)
C13 0.0081(12) 0.0159(13) 0.0245(15) -0.0017(11) 0.0043(11) -0.0010(10)
C14 0.0166(14) 0.0282(16) 0.0240(16) -0.0052(13) 0.0079(12) -0.0004(12)
C15 0.0115(13) 0.0219(15) 0.0312(17) -0.0009(13) 0.0033(12) 0.0040(11)
C16 0.0143(14) 0.0223(15) 0.0314(17) -0.0054(12) 0.0078(12) -0.0063(11)
C17 0.0104(12) 0.0146(13) 0.0110(12) 0.0006(10) -0.0007(10) -0.0013(10)
C18 0.0143(13) 0.0210(14) 0.0176(14) 0.0037(12) -0.0010(11) 0.0016(12)
C19 0.0216(15) 0.0277(16) 0.0179(15) -0.0029(12) -0.0042(12) 0.0038(13)
C20 0.0174(14) 0.0192(14) 0.0123(13) -0.0027(11) 0.0010(11) -0.0006(11)
C21 0.0094(12) 0.0153(13) 0.0117(13) 0.0016(10) 0.0023(10) -0.0045(10)
C22 0.0149(13) 0.0095(12) 0.0118(13) -0.0022(10) -0.0027(10) -0.0022(10)
C23 0.0138(13) 0.0135(13) 0.0150(14) -0.0029(10) -0.0025(11) -0.0024(10)
C24 0.0165(14) 0.0139(13) 0.0205(15) -0.0039(11) -0.0028(11) 0.0015(11)
C25 0.0277(16) 0.0100(13) 0.0230(16) -0.0005(11) -0.0030(12) -0.0020(11)
C26 0.0207(15) 0.0148(13) 0.0202(15) -0.0002(11) 0.0008(12) -0.0059(11)
C27 0.0162(13) 0.0136(13) 0.0130(13) -0.0016(10) -0.0014(10) -0.0025(10)
C28 0.0107(13) 0.0124(13) 0.0238(15) -0.0051(11) 0.0014(11) -0.0011(10)
C29 0.0191(15) 0.0207(15) 0.0267(17) -0.0045(12) 0.0063(12) -0.0018(12)
C30 0.0148(14) 0.0228(16) 0.040(2) -0.0002(14) 0.0004(13) 0.0017(12)
C31 0.0168(14) 0.0114(12) 0.0214(15) 0.0006(11) 0.0026(11) -0.0043(10)
C32 0.0299(17) 0.0186(15) 0.0244(17) -0.0023(12) 0.0087(13) -0.0028(13)
C33 0.0159(14) 0.0248(16) 0.0283(17) -0.0020(13) 0.0040(12) -0.0052(12)

loop_
_atom_type_symbol
_atom_type_description
_atom_type_scat_dispersion_real
_atom_type_scat_dispersion_imag
_atom_type_scat_source
Ru Ru -1.2594 0.8363 'International Tables Vol C Tables 4.2.6.8 and 6.1.1.4'
N N 0.0061 0.0033 'International Tables Vol C Tables 4.2.6.8 and 6.1.1.4'
P P 0.1023 0.0942 'International Tables Vol C Tables 4.2.6.8 and 6.1.1.4'
C C 0.0033 0.0016 'International Tables Vol C Tables 4.2.6.8 and 6.1.1.4'
H H 0.0000 0.0000 'International Tables Vol C Tables 4.2.6.8 and 6.1.1.4'
O O 0.0106 0.0060 'International Tables Vol C Tables 4.2.6.8 and 6.1.1.4'

loop_
_geom_angle_atom_site_label_1
_geom_angle_atom_site_label_2
_geom_angle_atom_site_label_3
_geom_angle
C2 Ru1 C1 89.00(12)
C2 Ru1 N1 159.75(11)
C1 Ru1 N1 91.81(10)
C2 Ru1 P2 97.71(9)
C1 Ru1 P2 173.16(8)
N1 Ru1 P2 82.36(6)
C2 Ru1 P1 97.29(10)
C1 Ru1 P1 96.86(8)
N1 Ru1 P1 102.69(6)
P2 Ru1 P1 81.03(2)
C2 Ru1 H1 64.3(12)
C1 Ru1 H1 94.5(12)
N1 Ru1 H1 95.5(12)
P2 Ru1 H1 89.7(12)
P1 Ru1 H1 158.2(12)
C11 P1 C3 99.68(12)
C11 P1 C7 103.92(13)
C3 P1 C7 109.78(12)
C11 P1 Ru1 109.06(9)
C3 P1 Ru1 121.21(9)
C7 P1 Ru1 111.24(9)
C17 P2 C12 110.26(13)
C17 P2 C13 110.85(12)
C12 P2 C13 100.48(12)
C17 P2 Ru1 99.40(9)
C12 P2 Ru1 110.74(9)
C13 P2 Ru1 125.04(9)
C21 N1 C22 116.6(2)
C21 N1 Ru1 114.28(17)
C22 N1 Ru1 121.60(16)
O1 C1 Ru1 176.4(3)
O2 C2 Ru1 170.8(3)
C5 C3 C6 109.7(2)
C5 C3 C4 110.2(2)
C6 C3 C4 106.0(2)
C5 C3 P1 109.49(18)
C6 C3 P1 115.81(19)
C4 C3 P1 105.45(17)
C3 C4 H4A 109.5
C3 C4 H4B 109.5
H4A C4 H4B 109.5
C3 C4 H4C 109.5
H4A C4 H4C 109.5
H4B C4 H4C 109.5
C3 C5 H5A 109.5
C3 C5 H5B 109.5
H5A C5 H5B 109.5
C3 C5 H5C 109.5
H5A C5 H5C 109.5
H5B C5 H5C 109.5
C3 C6 H6A 109.5
C3 C6 H6B 109.5
H6A C6 H6B 109.5
C3 C6 H6C 109.5
H6A C6 H6C 109.5
H6B C6 H6C 109.5
C10 C7 C8 109.2(2)
C10 C7 C9 106.7(2)
C8 C7 C9 107.8(2)
C10 C7 P1 108.24(19)
C8 C7 P1 110.25(19)
C9 C7 P1 114.4(2)
C7 C8 H8A 109.5
C7 C8 H8B 109.5
H8A C8 H8B 109.5
C7 C8 H8C 109.5
H8A C8 H8C 109.5
H8B C8 H8C 109.5
C7 C9 H9A 109.5
C7 C9 H9B 109.5
H9A C9 H9B 109.5
C7 C9 H9C 109.5
H9A C9 H9C 109.5
H9B C9 H9C 109.5
C7 C10 H10A 109.5
C7 C10 H10B 109.5
H10A C10 H10B 109.5
C7 C10 H10C 109.5
H10A C10 H10C 109.5
H10B C10 H10C 109.5
C12 C11 P1 113.69(18)
C12 C11 H11A 108.8
P1 C11 H11A 108.8
C12 C11 H11B 108.8
P1 C11 H11B 108.8
H11A C11 H11B 107.7
C11 C12 P2 111.69(18)
C11 C12 H12A 109.3
P2 C12 H12A 109.3
C11 C12 H12B 109.3
P2 C12 H12B 109.3
H12A C12 H12B 107.9
C16 C13 C14 109.0(2)
C16 C13 C15 109.3(2)
C14 C13 C15 108.8(2)
C16 C13 P2 108.95(19)
C14 C13 P2 108.85(19)
C15 C13 P2 111.98(19)
C13 C14 H14A 109.5
C13 C14 H14B 109.5
H14A C14 H14B 109.5
C13 C14 H14C 109.5
H14A C14 H14C 109.5
H14B C14 H14C 109.5
C13 C15 H15A 109.5
C13 C15 H15B 109.5
H15A C15 H15B 109.5
C13 C15 H15C 109.5
H15A C15 H15C 109.5
H15B C15 H15C 109.5
C13 C16 H16A 109.5
C13 C16 H16B 109.5
H16A C16 H16B 109.5
C13 C16 H16C 109.5
H16A C16 H16C 109.5
H16B C16 H16C 109.5
C21 C17 C18 111.1(2)
C21 C17 P2 116.5(2)
C18 C17 P2 132.0(2)
C17 C18 C19 101.9(2)
C17 C18 H18A 111.4
C19 C18 H18A 111.4
C17 C18 H18B 111.4
C19 C18 H18B 111.4
H18A C18 H18B 109.2
C20 C19 C18 104.9(2)
C20 C19 H19A 110.8
C18 C19 H19A 110.8
C20 C19 H19B 110.8
C18 C19 H19B 110.8
H19A C19 H19B 108.9
C21 C20 C19 103.6(2)
C21 C20 H20A 111.0
C19 C20 H20A 111.0
C21 C20 H20B 111.0
C19 C20 H20B 111.0
H20A C20 H20B 109.0
N1 C21 C17 126.0(2)
N1 C21 C20 124.4(2)
C17 C21 C20 109.5(2)
C23 C22 C27 118.9(2)
C23 C22 N1 120.7(2)
C27 C22 N1 120.5(2)
C24 C23 C22 119.6(2)
C24 C23 C28 118.7(2)
C22 C23 C28 121.7(2)
C25 C24 C23 121.3(3)
C25 C24 H24 119.3
C23 C24 H24 119.3
C26 C25 C24 119.3(3)
C26 C25 H25 120.3
C24 C25 H25 120.3
C25 C26 C27 121.6(3)
C25 C26 H26 119.2
C27 C26 H26 119.2
C26 C27 C22 119.3(3)
C26 C27 C31 117.8(2)
C22 C27 C31 123.0(2)
C23 C28 C29 110.9(2)
C23 C28 C30 113.3(2)
C29 C28 C30 109.8(2)
C23 C28 H28 107.6
C29 C28 H28 107.6
C30 C28 H28 107.6
C28 C29 H29A 109.5
C28 C29 H29B 109.5
H29A C29 H29B 109.5
C28 C29 H29C 109.5
H29A C29 H29C 109.5
H29B C29 H29C 109.5
C28 C30 H30A 109.5
C28 C30 H30B 109.5
H30A C30 H30B 109.5
C28 C30 H30C 109.5
H30A C30 H30C 109.5
H30B C30 H30C 109.5
C27 C31 C33 112.3(2)
C27 C31 C32 111.1(2)
C33 C31 C32 109.6(2)
C27 C31 H31 107.9
C33 C31 H31 107.9
C32 C31 H31 107.9
C31 C32 H32A 109.5
C31 C32 H32B 109.5
H32A C32 H32B 109.5
C31 C32 H32C 109.5
H32A C32 H32C 109.5
H32B C32 H32C 109.5
C31 C33 H33A 109.5
C31 C33 H33B 109.5
H33A C33 H33B 109.5
C31 C33 H33C 109.5
H33A C33 H33C 109.5
H33B C33 H33C 109.5

loop_
_geom_bond_atom_site_label_1
_geom_bond_atom_site_label_2
_geom_bond_distance
Ru1 C2 1.843(3)
Ru1 C1 1.924(3)
Ru1 N1 2.188(2)
Ru1 P2 2.3770(7)
Ru1 P1 2.4938(7)
Ru1 H1 1.72(3)
P1 C11 1.851(3)
P1 C3 1.887(3)
P1 C7 1.896(3)
P2 C17 1.760(3)
P2 C12 1.841(3)
P2 C13 1.882(3)
N1 C21 1.344(3)
N1 C22 1.448(3)
O1 C1 1.130(3)
O2 C2 1.159(4)
C3 C5 1.536(4)
C3 C6 1.537(4)
C3 C4 1.544(4)
C4 H4A 0.9800
C4 H4B 0.9800
C4 H4C 0.9800
C5 H5A 0.9800
C5 H5B 0.9800
C5 H5C 0.9800
C6 H6A 0.9800
C6 H6B 0.9800
C6 H6C 0.9800
C7 C10 1.535(4)
C7 C8 1.535(4)
C7 C9 1.537(4)
C8 H8A 0.9800
C8 H8B 0.9800
C8 H8C 0.9800
C9 H9A 0.9800
C9 H9B 0.9800
C9 H9C 0.9800
C10 H10A 0.9800
C10 H10B 0.9800
C10 H10C 0.9800
C11 C12 1.527(4)
C11 H11A 0.9900
C11 H11B 0.9900
C12 H12A 0.9900
C12 H12B 0.9900
C13 C16 1.528(4)
C13 C14 1.534(4)
C13 C15 1.536(4)
C14 H14A 0.9800
C14 H14B 0.9800
C14 H14C 0.9800
C15 H15A 0.9800
C15 H15B 0.9800
C15 H15C 0.9800
C16 H16A 0.9800
C16 H16B 0.9800
C16 H16C 0.9800
C17 C21 1.382(4)
C17 C18 1.516(4)
C18 C19 1.548(4)
C18 H18A 0.9900
C18 H18B 0.9900
C19 C20 1.524(4)
C19 H19A 0.9900
C19 H19B 0.9900
C20 C21 1.521(4)
C20 H20A 0.9900
C20 H20B 0.9900
C22 C23 1.416(4)
C22 C27 1.418(4)
C23 C24 1.397(4)
C23 C28 1.516(4)
C24 C25 1.384(4)
C24 H24 0.9500
C25 C26 1.380(4)
C25 H25 0.9500
C26 C27 1.399(4)
C26 H26 0.9500
C27 C31 1.523(4)
C28 C29 1.529(4)
C28 C30 1.531(4)
C28 H28 1.0000
C29 H29A 0.9800
C29 H29B 0.9800
C29 H29C 0.9800
C30 H30A 0.9800
C30 H30B 0.9800
C30 H30C 0.9800
C31 C33 1.527(4)
C31 C32 1.528(4)
C31 H31 1.0000
C32 H32A 0.9800
C32 H32B 0.9800
C32 H32C 0.9800
C33 H33A 0.9800
C33 H33B 0.9800
C33 H33C 0.9800
